data_1515816
loop_
_publ_author_name
'Krenske, Elizabeth H.'
'Houk, K. N.'
'Lohse, Andrew G.'
'Antoline, Jennifer E.'
'Hsung, Richard P.'

_publ_section_title
;
 Stereoselectivity in Oxyallyl-Furan 4+3 Cycloadditions: Control of
 Intermediate Conformations and Dispersive Stabilisation with Evans'
 Oxazolidinones.
;
_journal_issue 3
_journal_name_full 'Chemical science (Royal Society of Chemistry : 2010)'
_journal_page_first 387
_journal_page_last 392
_journal_paper_doi 10.1039/C0SC00280A
_journal_volume 1
_journal_year 2010
_chemical_absolute_configuration rm
_chemical_formula_moiety 'C32 H32 N2 O7'
_chemical_formula_sum 'C32 H32 N2 O7'
_chemical_formula_weight 556.60
_chemical_name_common 09189a
_chemical_name_systematic
;
?
;
_space_group_IT_number 4
_symmetry_cell_setting monoclinic
_symmetry_space_group_name_Hall 'P 2yb'
_symmetry_space_group_name_H-M 'P 1 21 1'
_atom_sites_solution_hydrogens geom
_atom_sites_solution_primary direct
_atom_sites_solution_secondary difmap
_audit_creation_method SHELXL-97
_cell_angle_alpha 90.00
_cell_angle_beta 94.231(3)
_cell_angle_gamma 90.00
_cell_formula_units_Z 4
_cell_length_a 6.7539(11)
_cell_length_b 19.324(3)
_cell_length_c 21.197(4)
_cell_measurement_reflns_used 2978
_cell_measurement_temperature 173(2)
_cell_measurement_theta_max 21.55
_cell_measurement_theta_min 2.86
_cell_volume 2758.9(8)
_computing_cell_refinement 'Bruker SMART'
_computing_data_collection 'Bruker SMART'
_computing_data_reduction 'Bruker SAINT'
_computing_molecular_graphics 'Bruker SHELXTL'
_computing_publication_material 'Bruker SHELXTL'
_computing_structure_refinement 'Bruker SHELXTL'
_computing_structure_solution 'Bruker SHELXTL'
_diffrn_ambient_temperature 173(2)
_diffrn_measured_fraction_theta_full 0.999
_diffrn_measured_fraction_theta_max 0.999
_diffrn_measurement_device_type 'CCD area detector'
_diffrn_measurement_method 'phi and omega scans'
_diffrn_radiation_monochromator graphite
_diffrn_radiation_source 'sealed tube'
_diffrn_radiation_type MoK\a
_diffrn_radiation_wavelength 0.71073
_diffrn_reflns_av_R_equivalents 0.0962
_diffrn_reflns_av_sigmaI/netI 0.0672
_diffrn_reflns_limit_h_max 7
_diffrn_reflns_limit_h_min -7
_diffrn_reflns_limit_k_max 21
_diffrn_reflns_limit_k_min 0
_diffrn_reflns_limit_l_max 23
_diffrn_reflns_limit_l_min 0
_diffrn_reflns_number 23460
_diffrn_reflns_theta_full 23.28
_diffrn_reflns_theta_max 23.28
_diffrn_reflns_theta_min 1.43
_exptl_absorpt_coefficient_mu 0.095
_exptl_absorpt_correction_T_max 0.9986
_exptl_absorpt_correction_T_min 0.9541
_exptl_absorpt_correction_type multi-scan
_exptl_absorpt_process_details 'SADABS (Sheldrick, 2008)'
_exptl_crystal_colour Colorless
_exptl_crystal_density_diffrn 1.340
_exptl_crystal_density_method 'not measured'
_exptl_crystal_description Needle
_exptl_crystal_F_000 1176
_exptl_crystal_size_max 0.50
_exptl_crystal_size_mid 0.10
_exptl_crystal_size_min 0.02
_refine_diff_density_max 0.597
_refine_diff_density_min -0.420
_refine_diff_density_rms 0.079
_refine_ls_abs_structure_details 'Flack H D (1983), Acta Cryst. A39, 876-881'
_refine_ls_abs_structure_Flack 3(3)
_refine_ls_extinction_method none
_refine_ls_goodness_of_fit_ref 1.083
_refine_ls_hydrogen_treatment constr
_refine_ls_matrix_type full
_refine_ls_number_parameters 333
_refine_ls_number_reflns 4110
_refine_ls_number_restraints 1
_refine_ls_restrained_S_all 1.083
_refine_ls_R_factor_all 0.1235
_refine_ls_R_factor_gt 0.0696
_refine_ls_shift/su_max 0.000
_refine_ls_shift/su_mean 0.000
_refine_ls_structure_factor_coef Fsqd
_refine_ls_weighting_details 'calc w=1/[\s^2^(Fo^2^)+(0.0351P)^2^+9.8680P] where P=(Fo^2^+2Fc^2^)/3'
_refine_ls_weighting_scheme calc
_refine_ls_wR_factor_gt 0.1454
_refine_ls_wR_factor_ref 0.1777
_reflns_number_gt 2839
_reflns_number_total 4110
_reflns_threshold_expression >2sigma(I)
_cod_data_source_file c0sc00280a.txt
_cod_data_source_block 09189a
_cod_depositor_comments
;
The following automatic conversions were performed:

'_symmetry_cell_setting' value 'Monoclinic' changed to 'monoclinic'
according to
/usr/data/users/saulius/automatic-downloads/retrospective/RSC/lib/dictionaries/cif_core.dic
dictionary named 'cif_core.dic' version 2.4.2 from
2011-04-26.

'_exptl_absorpt_correction_type' value 'Multi-scan'
changed to 'multi-scan' according to
/usr/data/users/saulius/automatic-downloads/retrospective/RSC/lib/dictionaries/cif_core.dic
dictionary named 'cif_core.dic' version 2.4.2 from 2011-04-26.

Automatic conversion script
Id: cif_fix_values 2281 2013-09-26 08:29:07Z andrius 
;
_cod_original_sg_symbol_H-M 'P2(1) '
_cod_database_code 1515816

loop_
_symmetry_equiv_pos_as_xyz
'x, y, z'
'-x, y+1/2, -z'

loop_
_atom_site_label
_atom_site_type_symbol
_atom_site_fract_x
_atom_site_fract_y
_atom_site_fract_z
_atom_site_U_iso_or_equiv
_atom_site_adp_type
_atom_site_occupancy
_atom_site_symmetry_multiplicity
_atom_site_calc_flag
_atom_site_refinement_flags
O1A O 0.0940(9) 0.0600(3) 0.6457(3) 0.0339(16) Uiso 1 1 d .
O2A O -0.1469(10) 0.2703(3) 0.6034(3) 0.0379(17) Uiso 1 1 d .
O3A O 0.0788(9) 0.3451(3) 0.5712(3) 0.0292(15) Uiso 1 1 d .
O4A O 0.1741(8) 0.2256(3) 0.7396(3) 0.0238(14) Uiso 1 1 d .
O5A O 0.4499(10) 0.2512(4) 0.8004(3) 0.0377(17) Uiso 1 1 d .
O6A O -0.1074(11) 0.4614(4) 0.9807(4) 0.055(2) Uiso 1 1 d .
O7A O -0.3744(11) 0.4112(4) 0.9422(3) 0.053(2) Uiso 1 1 d .
N1A N 0.1860(10) 0.2422(4) 0.6044(3) 0.0231(17) Uiso 1 1 d .
N2A N -0.1927(12) 0.4187(4) 0.9458(4) 0.039(2) Uiso 1 1 d .
C1A C 0.0144(13) 0.1275(5) 0.6288(4) 0.028(2) Uiso 1 1 d .
H1AA H -0.0462 0.1275 0.5843 0.033 Uiso 1 1 calc R
C2A C 0.2017(12) 0.1741(5) 0.6348(4) 0.022(2) Uiso 1 1 d .
H2AA H 0.3026 0.1486 0.6116 0.027 Uiso 1 1 calc R
C3A C 0.2911(13) 0.1785(5) 0.7025(4) 0.023(2) Uiso 1 1 d .
H3AA H 0.4290 0.1972 0.7021 0.028 Uiso 1 1 calc R
C4A C 0.3017(14) 0.1069(5) 0.7321(4) 0.031(2) Uiso 1 1 d .
H4AA H 0.3188 0.1116 0.7787 0.037 Uiso 1 1 calc R
H4AB H 0.4196 0.0824 0.7181 0.037 Uiso 1 1 calc R
C5A C 0.1169(14) 0.0635(6) 0.7146(5) 0.037(3) Uiso 1 1 d .
H5AA H 0.1342 0.0159 0.7327 0.044 Uiso 1 1 calc R
C6A C -0.0790(15) 0.0940(6) 0.7321(5) 0.039(3) Uiso 1 1 d .
H6AA H -0.0609 0.1219 0.7712 0.047 Uiso 1 1 calc R
H6AB H -0.1777 0.0572 0.7381 0.047 Uiso 1 1 calc R
C7A C -0.1434(13) 0.1394(5) 0.6752(4) 0.030(2) Uiso 1 1 d .
H7AA H -0.2759 0.1254 0.6564 0.036 Uiso 1 1 calc R
H7AB H -0.1481 0.1887 0.6876 0.036 Uiso 1 1 calc R
C8A C 0.0263(13) 0.2834(5) 0.5950(4) 0.027(2) Uiso 1 1 d .
C9A C 0.2950(12) 0.3509(4) 0.5797(4) 0.021(2) Uiso 1 1 d .
C10A C 0.3596(12) 0.2744(4) 0.5766(4) 0.0190(19) Uiso 1 1 d .
H10A H 0.4805 0.2672 0.6060 0.023 Uiso 1 1 calc R
C11A C 0.3594(12) 0.3966(4) 0.5262(4) 0.022(2) Uiso 1 1 d .
C12A C 0.5588(13) 0.4106(5) 0.5204(4) 0.028(2) Uiso 1 1 d .
H12A H 0.6566 0.3904 0.5493 0.033 Uiso 1 1 calc R
C13A C 0.6171(14) 0.4545(5) 0.4723(4) 0.031(2) Uiso 1 1 d .
H13A H 0.7539 0.4646 0.4695 0.037 Uiso 1 1 calc R
C14A C 0.4776(14) 0.4832(5) 0.4288(5) 0.035(2) Uiso 1 1 d .
H14A H 0.5181 0.5116 0.3955 0.042 Uiso 1 1 calc R
C15A C 0.2809(14) 0.4701(5) 0.4345(4) 0.034(2) Uiso 1 1 d .
H15A H 0.1837 0.4910 0.4059 0.040 Uiso 1 1 calc R
C16A C 0.2210(14) 0.4261(5) 0.4823(4) 0.029(2) Uiso 1 1 d .
H16A H 0.0840 0.4163 0.4847 0.035 Uiso 1 1 calc R
C17A C 0.3508(13) 0.3829(5) 0.6442(4) 0.029(2) Uiso 1 1 d .
C18A C 0.5476(15) 0.3806(5) 0.6697(5) 0.037(2) Uiso 1 1 d .
H18A H 0.6444 0.3563 0.6480 0.044 Uiso 1 1 calc R
C19A C 0.6025(18) 0.4139(6) 0.7269(5) 0.055(3) Uiso 1 1 d .
H19A H 0.7366 0.4136 0.7440 0.066 Uiso 1 1 calc R
C20A C 0.4566(18) 0.4476(6) 0.7585(6) 0.056(3) Uiso 1 1 d .
H20A H 0.4923 0.4705 0.7974 0.068 Uiso 1 1 calc R
C21A C 0.2673(18) 0.4485(6) 0.7352(6) 0.056(3) Uiso 1 1 d .
H21A H 0.1701 0.4709 0.7582 0.067 Uiso 1 1 calc R
C22A C 0.2110(16) 0.4170(5) 0.6778(5) 0.040(3) Uiso 1 1 d .
H22A H 0.0764 0.4188 0.6614 0.048 Uiso 1 1 calc R
C23A C 0.3980(13) 0.2451(5) 0.5114(4) 0.026(2) Uiso 1 1 d .
H23A H 0.4911 0.2780 0.4924 0.031 Uiso 1 1 calc R
C24A C 0.2114(14) 0.2411(6) 0.4649(4) 0.038(3) Uiso 1 1 d .
H24A H 0.2470 0.2212 0.4247 0.058 Uiso 1 1 calc R
H24B H 0.1574 0.2877 0.4575 0.058 Uiso 1 1 calc R
H24C H 0.1113 0.2119 0.4829 0.058 Uiso 1 1 calc R
C25A C 0.5008(16) 0.1747(5) 0.5138(5) 0.043(3) Uiso 1 1 d .
H25A H 0.6059 0.1744 0.5482 0.064 Uiso 1 1 calc R
H25B H 0.5589 0.1661 0.4735 0.064 Uiso 1 1 calc R
H25C H 0.4037 0.1385 0.5212 0.064 Uiso 1 1 calc R
C26A C 0.2716(13) 0.2562(5) 0.7882(4) 0.025(2) Uiso 1 1 d .
C27A C 0.1445(13) 0.2982(5) 0.8282(4) 0.026(2) Uiso 1 1 d .
C28A C 0.2357(15) 0.3433(5) 0.8717(5) 0.037(2) Uiso 1 1 d .
H28A H 0.3763 0.3471 0.8748 0.044 Uiso 1 1 calc R
C29A C 0.1275(14) 0.3829(5) 0.9106(5) 0.036(2) Uiso 1 1 d .
H29A H 0.1901 0.4144 0.9402 0.044 Uiso 1 1 calc R
C30A C -0.0769(13) 0.3750(5) 0.9047(4) 0.028(2) Uiso 1 1 d .
C31A C -0.1731(16) 0.3298(6) 0.8636(5) 0.042(3) Uiso 1 1 d .
H31A H -0.3132 0.3246 0.8620 0.050 Uiso 1 1 calc R
C32A C -0.0588(14) 0.2916(5) 0.8240(4) 0.033(2) Uiso 1 1 d .
H32A H -0.1217 0.2607 0.7939 0.040 Uiso 1 1 calc R
O1B O 0.5507(9) 0.9772(3) 0.7890(3) 0.0369(17) Uiso 1 1 d .
O2B O 0.7563(10) 0.7650(4) 0.7591(3) 0.0422(18) Uiso 1 1 d .
O3B O 0.5164(9) 0.6894(3) 0.7293(3) 0.0288(15) Uiso 1 1 d .
O4B O 0.4824(8) 0.8234(3) 0.8910(3) 0.0230(14) Uiso 1 1 d .
O5B O 0.2296(10) 0.8024(4) 0.9517(3) 0.0437(18) Uiso 1 1 d .
O6B O 0.8753(10) 0.5847(4) 1.1241(3) 0.0460(19) Uiso 1 1 d .
O7B O 1.1170(13) 0.6265(5) 1.0779(4) 0.064(2) Uiso 1 1 d .
N1B N 0.4227(10) 0.7933(4) 0.7598(3) 0.0249(17) Uiso 1 1 d .
N2B N 0.9388(12) 0.6246(4) 1.0857(4) 0.036(2) Uiso 1 1 d .
C1B C 0.6148(13) 0.9072(5) 0.7780(4) 0.029(2) Uiso 1 1 d .
H1BA H 0.6609 0.9027 0.7345 0.035 Uiso 1 1 calc R
C2B C 0.4242(13) 0.8641(5) 0.7841(4) 0.024(2) Uiso 1 1 d .
H2BA H 0.3196 0.8887 0.7568 0.029 Uiso 1 1 calc R
C3B C 0.3522(13) 0.8677(5) 0.8505(4) 0.026(2) Uiso 1 1 d .
H3BA H 0.2128 0.8501 0.8498 0.032 Uiso 1 1 calc R
C4B C 0.3605(14) 0.9425(5) 0.8747(5) 0.035(2) Uiso 1 1 d .
H4BA H 0.2411 0.9676 0.8572 0.042 Uiso 1 1 calc R
H4BB H 0.3585 0.9423 0.9214 0.042 Uiso 1 1 calc R
C5B C 0.5465(14) 0.9806(6) 0.8562(5) 0.038(3) Uiso 1 1 d .
H5BA H 0.5428 1.0300 0.8703 0.046 Uiso 1 1 calc R
C6B C 0.7406(15) 0.9468(5) 0.8814(5) 0.039(3) Uiso 1 1 d .
H6BA H 0.7233 0.9209 0.9210 0.047 Uiso 1 1 calc R
H6BB H 0.8466 0.9818 0.8896 0.047 Uiso 1 1 calc R
C7B C 0.7893(13) 0.8976(5) 0.8277(4) 0.030(2) Uiso 1 1 d .
H7BA H 0.9164 0.9104 0.8103 0.036 Uiso 1 1 calc R
H7BB H 0.7978 0.8490 0.8426 0.036 Uiso 1 1 calc R
C8B C 0.5796(13) 0.7530(5) 0.7508(4) 0.026(2) Uiso 1 1 d .
C9B C 0.3044(13) 0.6833(5) 0.7382(4) 0.025(2) Uiso 1 1 d .
C10B C 0.2359(12) 0.7607(4) 0.7343(4) 0.0187(19) Uiso 1 1 d .
H10B H 0.1316 0.7683 0.7647 0.022 Uiso 1 1 calc R
C11B C 0.2135(13) 0.6364(5) 0.6866(4) 0.030(2) Uiso 1 1 d .
C12B C 0.0094(14) 0.6233(5) 0.6817(5) 0.036(2) Uiso 1 1 d .
H12B H -0.0723 0.6428 0.7117 0.043 Uiso 1 1 calc R
C13B C -0.0742(16) 0.5823(6) 0.6334(5) 0.044(3) Uiso 1 1 d .
H13B H -0.2134 0.5743 0.6299 0.052 Uiso 1 1 calc R
C14B C 0.0446(16) 0.5528(6) 0.5900(5) 0.045(3) Uiso 1 1 d .
H14B H -0.0132 0.5246 0.5569 0.055 Uiso 1 1 calc R
C15B C 0.2437(14) 0.5643(5) 0.5948(5) 0.035(2) Uiso 1 1 d .
H15B H 0.3250 0.5442 0.5650 0.042 Uiso 1 1 calc R
C16B C 0.3281(14) 0.6055(5) 0.6433(4) 0.033(2) Uiso 1 1 d .
H16B H 0.4677 0.6125 0.6467 0.039 Uiso 1 1 calc R
C17B C 0.2848(13) 0.6520(5) 0.8038(4) 0.025(2) Uiso 1 1 d .
C18B C 0.1053(16) 0.6522(6) 0.8312(5) 0.042(3) Uiso 1 1 d .
H18B H -0.0048 0.6764 0.8115 0.050 Uiso 1 1 calc R
C19B C 0.0850(18) 0.6168(6) 0.8878(5) 0.054(3) Uiso 1 1 d .
H19B H -0.0399 0.6156 0.9057 0.065 Uiso 1 1 calc R
C20B C 0.2459(18) 0.5839(7) 0.9175(6) 0.062(4) Uiso 1 1 d .
H20B H 0.2325 0.5605 0.9563 0.075 Uiso 1 1 calc R
C21B C 0.4229(18) 0.5844(6) 0.8919(5) 0.053(3) Uiso 1 1 d .
H21B H 0.5335 0.5617 0.9131 0.064 Uiso 1 1 calc R
C22B C 0.4450(16) 0.6181(5) 0.8346(5) 0.040(3) Uiso 1 1 d .
H22B H 0.5699 0.6178 0.8167 0.048 Uiso 1 1 calc R
C23B C 0.1586(13) 0.7872(5) 0.6688(4) 0.028(2) Uiso 1 1 d .
H23B H 0.0570 0.7529 0.6519 0.034 Uiso 1 1 calc R
C24B C 0.3174(15) 0.7898(6) 0.6213(5) 0.045(3) Uiso 1 1 d .
H24D H 0.2558 0.8020 0.5795 0.067 Uiso 1 1 calc R
H24E H 0.3814 0.7444 0.6192 0.067 Uiso 1 1 calc R
H24F H 0.4171 0.8247 0.6347 0.067 Uiso 1 1 calc R
C25B C 0.0536(14) 0.8569(5) 0.6702(5) 0.036(2) Uiso 1 1 d .
H25D H -0.0296 0.8633 0.6307 0.055 Uiso 1 1 calc R
H25E H 0.1526 0.8940 0.6746 0.055 Uiso 1 1 calc R
H25F H -0.0298 0.8583 0.7061 0.055 Uiso 1 1 calc R
C26B C 0.4007(14) 0.7942(5) 0.9401(4) 0.030(2) Uiso 1 1 d .
C27B C 0.5453(13) 0.7526(5) 0.9789(4) 0.029(2) Uiso 1 1 d .
C28B C 0.4805(15) 0.7126(5) 1.0274(4) 0.036(2) Uiso 1 1 d .
H28B H 0.3447 0.7143 1.0362 0.043 Uiso 1 1 calc R
C29B C 0.6087(14) 0.6706(5) 1.0633(5) 0.035(2) Uiso 1 1 d .
H29B H 0.5633 0.6430 1.0964 0.042 Uiso 1 1 calc R
C30B C 0.8039(13) 0.6698(5) 1.0498(4) 0.029(2) Uiso 1 1 d .
C31B C 0.8779(15) 0.7099(5) 1.0035(5) 0.036(3) Uiso 1 1 d .
H31B H 1.0151 0.7093 0.9964 0.043 Uiso 1 1 calc R
C32B C 0.7446(14) 0.7514(5) 0.9674(4) 0.035(2) Uiso 1 1 d .
H32B H 0.7907 0.7792 0.9345 0.042 Uiso 1 1 calc R

loop_
_atom_type_symbol
_atom_type_description
_atom_type_scat_dispersion_real
_atom_type_scat_dispersion_imag
_atom_type_scat_source
C C 0.0033 0.0016 'International Tables Vol C Tables 4.2.6.8 and 6.1.1.4'
H H 0.0000 0.0000 'International Tables Vol C Tables 4.2.6.8 and 6.1.1.4'
N N 0.0061 0.0033 'International Tables Vol C Tables 4.2.6.8 and 6.1.1.4'
O O 0.0106 0.0060 'International Tables Vol C Tables 4.2.6.8 and 6.1.1.4'

loop_
_geom_angle_atom_site_label_1
_geom_angle_atom_site_label_2
_geom_angle_atom_site_label_3
_geom_angle
C1A O1A C5A 102.5(7)
C8A O3A C9A 108.0(7)
C26A O4A C3A 116.0(7)
C8A N1A C2A 128.9(7)
C8A N1A C10A 109.9(7)
C2A N1A C10A 121.1(7)
O6A N2A O7A 122.6(9)
O6A N2A C30A 119.7(8)
O7A N2A C30A 117.6(8)
O1A C1A C7A 104.0(7)
O1A C1A C2A 102.5(7)
C7A C1A C2A 117.7(8)
O1A C1A H1AA 110.6
C7A C1A H1AA 110.6
C2A C1A H1AA 110.6
N1A C2A C3A 112.1(7)
N1A C2A C1A 117.0(7)
C3A C2A C1A 112.1(7)
N1A C2A H2AA 104.8
C3A C2A H2AA 104.8
C1A C2A H2AA 104.8
O4A C3A C4A 110.7(7)
O4A C3A C2A 110.4(7)
C4A C3A C2A 110.1(7)
O4A C3A H3AA 108.5
C4A C3A H3AA 108.5
C2A C3A H3AA 108.5
C3A C4A C5A 112.8(8)
C3A C4A H4AA 109.0
C5A C4A H4AA 109.0
C3A C4A H4AB 109.0
C5A C4A H4AB 109.0
H4AA C4A H4AB 107.8
O1A C5A C6A 103.4(7)
O1A C5A C4A 107.0(8)
C6A C5A C4A 116.0(9)
O1A C5A H5AA 110.0
C6A C5A H5AA 110.0
C4A C5A H5AA 110.0
C5A C6A C7A 103.5(8)
C5A C6A H6AA 111.1
C7A C6A H6AA 111.1
C5A C6A H6AB 111.1
C7A C6A H6AB 111.1
H6AA C6A H6AB 109.0
C1A C7A C6A 104.6(8)
C1A C7A H7AA 110.8
C6A C7A H7AA 110.8
C1A C7A H7AB 110.8
C6A C7A H7AB 110.8
H7AA C7A H7AB 108.9
O2A C8A N1A 128.4(9)
O2A C8A O3A 121.1(8)
N1A C8A O3A 110.4(7)
O3A C9A C17A 108.7(7)
O3A C9A C11A 106.8(7)
C17A C9A C11A 111.5(7)
O3A C9A C10A 101.8(6)
C17A C9A C10A 112.1(7)
C11A C9A C10A 115.2(7)
N1A C10A C23A 113.2(7)
N1A C10A C9A 98.6(6)
C23A C10A C9A 117.3(7)
N1A C10A H10A 109.0
C23A C10A H10A 109.0
C9A C10A H10A 109.0
C12A C11A C16A 118.0(8)
C12A C11A C9A 120.6(8)
C16A C11A C9A 121.3(8)
C11A C12A C13A 120.5(9)
C11A C12A H12A 119.8
C13A C12A H12A 119.8
C14A C13A C12A 120.7(9)
C14A C13A H13A 119.6
C12A C13A H13A 119.6
C15A C14A C13A 119.2(10)
C15A C14A H14A 120.4
C13A C14A H14A 120.4
C14A C15A C16A 120.5(9)
C14A C15A H15A 119.7
C16A C15A H15A 119.7
C11A C16A C15A 121.0(9)
C11A C16A H16A 119.5
C15A C16A H16A 119.5
C22A C17A C18A 118.7(9)
C22A C17A C9A 121.3(8)
C18A C17A C9A 119.9(8)
C17A C18A C19A 120.2(10)
C17A C18A H18A 119.9
C19A C18A H18A 119.9
C20A C19A C18A 118.7(11)
C20A C19A H19A 120.7
C18A C19A H19A 120.7
C21A C20A C19A 121.3(12)
C21A C20A H20A 119.3
C19A C20A H20A 119.3
C20A C21A C22A 120.8(12)
C20A C21A H21A 119.6
C22A C21A H21A 119.6
C21A C22A C17A 120.3(10)
C21A C22A H22A 119.9
C17A C22A H22A 119.9
C25A C23A C10A 114.0(8)
C25A C23A C24A 108.9(8)
C10A C23A C24A 114.2(7)
C25A C23A H23A 106.4
C10A C23A H23A 106.4
C24A C23A H23A 106.4
C23A C24A H24A 109.5
C23A C24A H24B 109.5
H24A C24A H24B 109.5
C23A C24A H24C 109.5
H24A C24A H24C 109.5
H24B C24A H24C 109.5
C23A C25A H25A 109.5
C23A C25A H25B 109.5
H25A C25A H25B 109.5
C23A C25A H25C 109.5
H25A C25A H25C 109.5
H25B C25A H25C 109.5
O5A C26A O4A 124.0(8)
O5A C26A C27A 121.7(8)
O4A C26A C27A 114.4(7)
C32A C27A C28A 119.7(9)
C32A C27A C26A 121.8(8)
C28A C27A C26A 118.5(8)
C29A C28A C27A 121.4(9)
C29A C28A H28A 119.3
C27A C28A H28A 119.3
C28A C29A C30A 117.1(10)
C28A C29A H29A 121.5
C30A C29A H29A 121.5
C31A C30A C29A 123.5(9)
C31A C30A N2A 119.7(8)
C29A C30A N2A 116.8(8)
C30A C31A C32A 117.8(10)
C30A C31A H31A 121.1
C32A C31A H31A 121.1
C27A C32A C31A 120.4(10)
C27A C32A H32A 119.8
C31A C32A H32A 119.8
C5B O1B C1B 103.4(7)
C8B O3B C9B 108.3(7)
C26B O4B C3B 116.1(7)
C8B N1B C2B 127.5(7)
C8B N1B C10B 111.3(7)
C2B N1B C10B 120.8(7)
O6B N2B O7B 120.3(9)
O6B N2B C30B 119.7(8)
O7B N2B C30B 120.0(9)
O1B C1B C7B 103.2(7)
O1B C1B C2B 103.3(7)
C7B C1B C2B 118.7(8)
O1B C1B H1BA 110.3
C7B C1B H1BA 110.3
C2B C1B H1BA 110.3
N1B C2B C3B 111.9(7)
N1B C2B C1B 117.4(7)
C3B C2B C1B 112.1(7)
N1B C2B H2BA 104.7
C3B C2B H2BA 104.7
C1B C2B H2BA 104.7
O4B C3B C2B 107.3(7)
O4B C3B C4B 110.5(7)
C2B C3B C4B 110.2(7)
O4B C3B H3BA 109.6
C2B C3B H3BA 109.6
C4B C3B H3BA 109.6
C5B C4B C3B 112.2(8)
C5B C4B H4BA 109.2
C3B C4B H4BA 109.2
C5B C4B H4BB 109.2
C3B C4B H4BB 109.2
H4BA C4B H4BB 107.9
O1B C5B C6B 104.5(8)
O1B C5B C4B 108.0(8)
C6B C5B C4B 113.8(9)
O1B C5B H5BA 110.1
C6B C5B H5BA 110.1
C4B C5B H5BA 110.1
C5B C6B C7B 103.3(8)
C5B C6B H6BA 111.1
C7B C6B H6BA 111.1
C5B C6B H6BB 111.1
C7B C6B H6BB 111.1
H6BA C6B H6BB 109.1
C1B C7B C6B 103.8(8)
C1B C7B H7BA 111.0
C6B C7B H7BA 111.0
C1B C7B H7BB 111.0
C6B C7B H7BB 111.0
H7BA C7B H7BB 109.0
O2B C8B N1B 130.3(9)
O2B C8B O3B 119.9(8)
N1B C8B O3B 109.8(7)
O3B C9B C11B 107.7(7)
O3B C9B C17B 107.4(7)
C11B C9B C17B 111.2(8)
O3B C9B C10B 101.8(7)
C11B C9B C10B 115.6(7)
C17B C9B C10B 112.3(7)
N1B C10B C23B 114.5(7)
N1B C10B C9B 98.5(6)
C23B C10B C9B 116.4(7)
N1B C10B H10B 109.0
C23B C10B H10B 109.0
C9B C10B H10B 109.0
C16B C11B C12B 118.1(9)
C16B C11B C9B 121.5(8)
C12B C11B C9B 120.5(8)
C13B C12B C11B 120.4(10)
C13B C12B H12B 119.8
C11B C12B H12B 119.8
C12B C13B C14B 120.1(10)
C12B C13B H13B 119.9
C14B C13B H13B 119.9
C15B C14B C13B 120.1(11)
C15B C14B H14B 120.0
C13B C14B H14B 120.0
C14B C15B C16B 119.9(10)
C14B C15B H15B 120.0
C16B C15B H15B 120.0
C11B C16B C15B 121.4(9)
C11B C16B H16B 119.3
C15B C16B H16B 119.3
C18B C17B C22B 118.7(9)
C18B C17B C9B 121.3(8)
C22B C17B C9B 119.9(8)
C17B C18B C19B 120.4(10)
C17B C18B H18B 119.8
C19B C18B H18B 119.8
C20B C19B C18B 119.7(12)
C20B C19B H19B 120.1
C18B C19B H19B 120.1
C21B C20B C19B 120.6(13)
C21B C20B H20B 119.7
C19B C20B H20B 119.7
C20B C21B C22B 120.5(12)
C20B C21B H21B 119.7
C22B C21B H21B 119.7
C17B C22B C21B 120.1(10)
C17B C22B H22B 120.0
C21B C22B H22B 120.0
C25B C23B C24B 109.5(8)
C25B C23B C10B 113.9(8)
C24B C23B C10B 113.5(8)
C25B C23B H23B 106.4
C24B C23B H23B 106.4
C10B C23B H23B 106.4
C23B C24B H24D 109.5
C23B C24B H24E 109.5
H24D C24B H24E 109.5
C23B C24B H24F 109.5
H24D C24B H24F 109.5
H24E C24B H24F 109.5
C23B C25B H25D 109.5
C23B C25B H25E 109.5
H25D C25B H25E 109.5
C23B C25B H25F 109.5
H25D C25B H25F 109.5
H25E C25B H25F 109.5
O5B C26B O4B 123.9(9)
O5B C26B C27B 124.2(9)
O4B C26B C27B 111.8(8)
C28B C27B C32B 119.2(9)
C28B C27B C26B 119.3(8)
C32B C27B C26B 121.5(8)
C29B C28B C27B 121.4(9)
C29B C28B H28B 119.3
C27B C28B H28B 119.3
C30B C29B C28B 117.9(9)
C30B C29B H29B 121.0
C28B C29B H29B 121.0
C29B C30B C31B 123.3(9)
C29B C30B N2B 118.6(8)
C31B C30B N2B 118.1(8)
C30B C31B C32B 117.7(9)
C30B C31B H31B 121.2
C32B C31B H31B 121.2
C27B C32B C31B 120.6(9)
C27B C32B H32B 119.7
C31B C32B H32B 119.7

loop_
_geom_bond_atom_site_label_1
_geom_bond_atom_site_label_2
_geom_bond_distance
O1A C1A 1.445(11)
O1A C5A 1.461(11)
O2A C8A 1.223(10)
O3A C8A 1.351(11)
O3A C9A 1.463(10)
O4A C26A 1.320(10)
O4A C3A 1.471(10)
O5A C26A 1.217(10)
O6A N2A 1.223(10)
O7A N2A 1.233(10)
N1A C8A 1.344(11)
N1A C2A 1.466(11)
N1A C10A 1.487(10)
N2A C30A 1.478(12)
C1A C7A 1.520(12)
C1A C2A 1.550(12)
C1A H1AA 1.0000
C2A C3A 1.518(12)
C2A H2AA 1.0000
C3A C4A 1.518(13)
C3A H3AA 1.0000
C4A C5A 1.526(13)
C4A H4AA 0.9900
C4A H4AB 0.9900
C5A C6A 1.519(13)
C5A H5AA 1.0000
C6A C7A 1.528(13)
C6A H6AA 0.9900
C6A H6AB 0.9900
C7A H7AA 0.9900
C7A H7AB 0.9900
C9A C17A 1.523(12)
C9A C11A 1.527(12)
C9A C10A 1.544(12)
C10A C23A 1.532(12)
C10A H10A 1.0000
C11A C12A 1.387(12)
C11A C16A 1.391(12)
C12A C13A 1.406(13)
C12A H12A 0.9500
C13A C14A 1.383(13)
C13A H13A 0.9500
C14A C15A 1.366(13)
C14A H14A 0.9500
C15A C16A 1.406(13)
C15A H15A 0.9500
C16A H16A 0.9500
C17A C22A 1.390(13)
C17A C18A 1.398(13)
C18A C19A 1.400(14)
C18A H18A 0.9500
C19A C20A 1.393(16)
C19A H19A 0.9500
C20A C21A 1.336(16)
C20A H20A 0.9500
C21A C22A 1.387(15)
C21A H21A 0.9500
C22A H22A 0.9500
C23A C25A 1.526(13)
C23A C24A 1.544(12)
C23A H23A 1.0000
C24A H24A 0.9800
C24A H24B 0.9800
C24A H24C 0.9800
C25A H25A 0.9800
C25A H25B 0.9800
C25A H25C 0.9800
C26A C27A 1.490(13)
C27A C32A 1.375(12)
C27A C28A 1.381(13)
C28A C29A 1.374(13)
C28A H28A 0.9500
C29A C30A 1.385(13)
C29A H29A 0.9500
C30A C31A 1.365(14)
C31A C32A 1.394(13)
C31A H31A 0.9500
C32A H32A 0.9500
O1B C5B 1.429(11)
O1B C1B 1.445(11)
O2B C8B 1.215(10)
O3B C8B 1.368(11)
O3B C9B 1.463(11)
O4B C26B 1.337(10)
O4B C3B 1.460(10)
O5B C26B 1.210(11)
O6B N2B 1.222(10)
O7B N2B 1.227(10)
N1B C8B 1.340(11)
N1B C2B 1.461(11)
N1B C10B 1.476(10)
N2B C30B 1.438(12)
C1B C7B 1.532(12)
C1B C2B 1.546(12)
C1B H1BA 1.0000
C2B C3B 1.524(12)
C2B H2BA 1.0000
C3B C4B 1.533(13)
C3B H3BA 1.0000
C4B C5B 1.532(14)
C4B H4BA 0.9900
C4B H4BB 0.9900
C5B C6B 1.526(13)
C5B H5BA 1.0000
C6B C7B 1.539(13)
C6B H6BA 0.9900
C6B H6BB 0.9900
C7B H7BA 0.9900
C7B H7BB 0.9900
C9B C11B 1.515(13)
C9B C17B 1.530(12)
C9B C10B 1.566(12)
C10B C23B 1.534(12)
C10B H10B 1.0000
C11B C16B 1.381(13)
C11B C12B 1.398(13)
C12B C13B 1.382(14)
C12B H12B 0.9500
C13B C14B 1.387(14)
C13B H13B 0.9500
C14B C15B 1.359(14)
C14B H14B 0.9500
C15B C16B 1.387(13)
C15B H15B 0.9500
C16B H16B 0.9500
C17B C18B 1.383(13)
C17B C22B 1.387(13)
C18B C19B 1.396(15)
C18B H18B 0.9500
C19B C20B 1.371(16)
C19B H19B 0.9500
C20B C21B 1.349(15)
C20B H20B 0.9500
C21B C22B 1.395(15)
C21B H21B 0.9500
C22B H22B 0.9500
C23B C25B 1.524(13)
C23B C24B 1.525(13)
C23B H23B 1.0000
C24B H24D 0.9800
C24B H24E 0.9800
C24B H24F 0.9800
C25B H25D 0.9800
C25B H25E 0.9800
C25B H25F 0.9800
C26B C27B 1.470(13)
C27B C28B 1.382(12)
C27B C32B 1.386(13)
C28B C29B 1.375(13)
C28B H28B 0.9500
C29B C30B 1.369(13)
C29B H29B 0.9500
C30B C31B 1.373(13)
C31B C32B 1.393(13)
C31B H31B 0.9500
C32B H32B 0.9500

loop_
_geom_torsion_atom_site_label_1
_geom_torsion_atom_site_label_2
_geom_torsion_atom_site_label_3
_geom_torsion_atom_site_label_4
_geom_torsion
C5A O1A C1A C7A -44.2(8)
C5A O1A C1A C2A 79.0(8)
C8A N1A C2A C3A -100.4(10)
C10A N1A C2A C3A 81.8(9)
C8A N1A C2A C1A 31.1(12)
C10A N1A C2A C1A -146.7(7)
O1A C1A C2A N1A 163.4(7)
C7A C1A C2A N1A -83.2(10)
O1A C1A C2A C3A -65.1(9)
C7A C1A C2A C3A 48.3(11)
C26A O4A C3A C4A 84.9(9)
C26A O4A C3A C2A -152.9(7)
N1A C2A C3A O4A 56.8(9)
C1A C2A C3A O4A -77.1(9)
N1A C2A C3A C4A 179.3(7)
C1A C2A C3A C4A 45.4(10)
O4A C3A C4A C5A 81.4(9)
C2A C3A C4A C5A -40.9(10)
C1A O1A C5A C6A 46.4(9)
C1A O1A C5A C4A -76.6(8)
C3A C4A C5A O1A 56.8(10)
C3A C4A C5A C6A -58.0(11)
O1A C5A C6A C7A -29.8(10)
C4A C5A C6A C7A 87.0(10)
O1A C1A C7A C6A 24.7(9)
C2A C1A C7A C6A -87.9(10)
C5A C6A C7A C1A 3.3(10)
C2A N1A C8A O2A -8.9(15)
C10A N1A C8A O2A 169.2(9)
C2A N1A C8A O3A 173.6(7)
C10A N1A C8A O3A -8.4(9)
C9A O3A C8A O2A 167.8(8)
C9A O3A C8A N1A -14.5(9)
C8A O3A C9A C17A -88.6(8)
C8A O3A C9A C11A 150.9(7)
C8A O3A C9A C10A 29.8(8)
C8A N1A C10A C23A -99.2(8)
C2A N1A C10A C23A 79.0(9)
C8A N1A C10A C9A 25.6(8)
C2A N1A C10A C9A -156.2(7)
O3A C9A C10A N1A -31.8(7)
C17A C9A C10A N1A 84.2(8)
C11A C9A C10A N1A -146.9(7)
O3A C9A C10A C23A 90.0(8)
C17A C9A C10A C23A -154.0(7)
C11A C9A C10A C23A -25.1(11)
O3A C9A C11A C12A -178.5(8)
C17A C9A C11A C12A 62.9(10)
C10A C9A C11A C12A -66.3(11)
O3A C9A C11A C16A 2.3(11)
C17A C9A C11A C16A -116.4(9)
C10A C9A C11A C16A 114.5(9)
C16A C11A C12A C13A 1.3(13)
C9A C11A C12A C13A -178.0(8)
C11A C12A C13A C14A -1.6(14)
C12A C13A C14A C15A 2.1(15)
C13A C14A C15A C16A -2.4(15)
C12A C11A C16A C15A -1.6(13)
C9A C11A C16A C15A 177.7(8)
C14A C15A C16A C11A 2.2(14)
O3A C9A C17A C22A -16.2(12)
C11A C9A C17A C22A 101.3(10)
C10A C9A C17A C22A -127.8(9)
O3A C9A C17A C18A 166.3(8)
C11A C9A C17A C18A -76.2(11)
C10A C9A C17A C18A 54.6(11)
C22A C17A C18A C19A -1.9(15)
C9A C17A C18A C19A 175.7(9)
C17A C18A C19A C20A 1.6(16)
C18A C19A C20A C21A 0.1(18)
C19A C20A C21A C22A -1.6(19)
C20A C21A C22A C17A 1.3(17)
C18A C17A C22A C21A 0.4(15)
C9A C17A C22A C21A -177.1(9)
N1A C10A C23A C25A -77.9(9)
C9A C10A C23A C25A 168.1(8)
N1A C10A C23A C24A 48.2(10)
C9A C10A C23A C24A -65.7(10)
C3A O4A C26A O5A 5.3(12)
C3A O4A C26A C27A -174.5(7)
O5A C26A C27A C32A -164.6(9)
O4A C26A C27A C32A 15.2(13)
O5A C26A C27A C28A 13.4(14)
O4A C26A C27A C28A -166.7(8)
C32A C27A C28A C29A -1.1(15)
C26A C27A C28A C29A -179.2(9)
C27A C28A C29A C30A 0.8(15)
C28A C29A C30A C31A 1.0(15)
C28A C29A C30A N2A -178.9(8)
O6A N2A C30A C31A -176.8(9)
O7A N2A C30A C31A 1.7(13)
O6A N2A C30A C29A 3.1(13)
O7A N2A C30A C29A -178.4(9)
C29A C30A C31A C32A -2.3(15)
N2A C30A C31A C32A 177.6(9)
C28A C27A C32A C31A -0.3(14)
C26A C27A C32A C31A 177.7(9)
C30A C31A C32A C27A 1.9(15)
C5B O1B C1B C7B -45.7(8)
C5B O1B C1B C2B 78.5(8)
C8B N1B C2B C3B -109.1(9)
C10B N1B C2B C3B 78.8(9)
C8B N1B C2B C1B 22.5(12)
C10B N1B C2B C1B -149.6(8)
O1B C1B C2B N1B 164.6(7)
C7B C1B C2B N1B -82.0(10)
O1B C1B C2B C3B -63.9(9)
C7B C1B C2B C3B 49.5(11)
C26B O4B C3B C2B -150.5(7)
C26B O4B C3B C4B 89.3(9)
N1B C2B C3B O4B 58.4(9)
C1B C2B C3B O4B -75.8(9)
N1B C2B C3B C4B 178.8(7)
C1B C2B C3B C4B 44.5(10)
O4B C3B C4B C5B 78.7(9)
C2B C3B C4B C5B -39.7(10)
C1B O1B C5B C6B 45.3(9)
C1B O1B C5B C4B -76.2(9)
C3B C4B C5B O1B 56.1(10)
C3B C4B C5B C6B -59.5(11)
O1B C5B C6B C7B -26.2(10)
C4B C5B C6B C7B 91.4(10)
O1B C1B C7B C6B 27.9(9)
C2B C1B C7B C6B -85.5(10)
C5B C6B C7B C1B -1.3(10)
C2B N1B C8B O2B -1.4(15)
C10B N1B C8B O2B 171.4(9)
C2B N1B C8B O3B 178.1(7)
C10B N1B C8B O3B -9.2(9)
C9B O3B C8B O2B 166.4(8)
C9B O3B C8B N1B -13.1(9)
C8B O3B C9B C11B 149.9(7)
C8B O3B C9B C17B -90.3(8)
C8B O3B C9B C10B 27.9(8)
C8B N1B C10B C23B -99.0(9)
C2B N1B C10B C23B 74.2(9)
C8B N1B C10B C9B 25.2(8)
C2B N1B C10B C9B -161.6(7)
O3B C9B C10B N1B -30.4(7)
C11B C9B C10B N1B -146.8(7)
C17B C9B C10B N1B 84.3(8)
O3B C9B C10B C23B 92.4(8)
C11B C9B C10B C23B -23.9(11)
C17B C9B C10B C23B -152.9(7)
O3B C9B C11B C16B 2.5(12)
C17B C9B C11B C16B -115.0(10)
C10B C9B C11B C16B 115.5(10)
O3B C9B C11B C12B -177.4(8)
C17B C9B C11B C12B 65.2(11)
C10B C9B C11B C12B -64.4(12)
C16B C11B C12B C13B -2.0(14)
C9B C11B C12B C13B 177.9(9)
C11B C12B C13B C14B 1.1(16)
C12B C13B C14B C15B -0.1(16)
C13B C14B C15B C16B 0.1(16)
C12B C11B C16B C15B 2.0(14)
C9B C11B C16B C15B -177.8(9)
C14B C15B C16B C11B -1.1(15)
O3B C9B C17B C18B 167.2(8)
C11B C9B C17B C18B -75.2(11)
C10B C9B C17B C18B 56.1(11)
O3B C9B C17B C22B -17.8(11)
C11B C9B C17B C22B 99.8(10)
C10B C9B C17B C22B -129.0(9)
C22B C17B C18B C19B -2.1(15)
C9B C17B C18B C19B 173.0(10)
C17B C18B C19B C20B 2.3(17)
C18B C19B C20B C21B -1.1(19)
C19B C20B C21B C22B -0.4(19)
C18B C17B C22B C21B 0.6(15)
C9B C17B C22B C21B -174.5(10)
C20B C21B C22B C17B 0.7(17)
N1B C10B C23B C25B -78.5(9)
C9B C10B C23B C25B 167.5(7)
N1B C10B C23B C24B 47.7(11)
C9B C10B C23B C24B -66.3(10)
C3B O4B C26B O5B 0.3(13)
C3B O4B C26B C27B -178.2(7)
O5B C26B C27B C28B 8.6(15)
O4B C26B C27B C28B -172.9(8)
O5B C26B C27B C32B -172.6(10)
O4B C26B C27B C32B 6.0(13)
C32B C27B C28B C29B -1.7(14)
C26B C27B C28B C29B 177.2(9)
C27B C28B C29B C30B 0.5(14)
C28B C29B C30B C31B 1.6(15)
C28B C29B C30B N2B -178.2(9)
O6B N2B C30B C29B 5.0(13)
O7B N2B C30B C29B -174.6(9)
O6B N2B C30B C31B -174.9(9)
O7B N2B C30B C31B 5.6(14)
C29B C30B C31B C32B -2.3(15)
N2B C30B C31B C32B 177.5(8)
C28B C27B C32B C31B 0.9(14)
C26B C27B C32B C31B -178.0(9)
C30B C31B C32B C27B 1.0(14)
